data_2016975
loop_
_publ_author_name
'Calmuschi-Cula, Beatrice'
'Kalf, Irmgard'
'Timofte, Claudia'
'Englert, Ulli'

_publ_section_title
;
 Robust packing in cyclopalladated primary amines: isomorphous crystal
 structures of four complexes with varying substitution patterns
;
_journal_coeditor_code LG3003
_journal_issue 2
_journal_name_full 'Acta Crystallographica Section C'
_journal_page_first m48
_journal_page_last m51
_journal_paper_doi 10.1107/S0108270108043631
_journal_volume 65
_journal_year 2009
_chemical_formula_iupac '[Pd Br (C8 H9 Br N) (C6 H7 N)]'
_chemical_formula_moiety 'C14 H16 Br2 N2 Pd'
_chemical_formula_sum 'C14 H16 Br2 N2 Pd'
_chemical_formula_weight 478.51
_chemical_name_systematic
;
(<i>SP</i>-4-4)-[<i>rac</i>-2-(1-aminoethyl)-5-bromophenyl-
\k^2^<i>C</i>^1^,<i>N</i>]bromido(4-methylpyridine-\k<i>N</i>)palladium(II)
;
_space_group_IT_number 88
_symmetry_cell_setting tetragonal
_symmetry_space_group_name_Hall '-I 4ad'
_symmetry_space_group_name_H-M 'I 41/a :2'
_atom_sites_solution_hydrogens geom
_atom_sites_solution_primary direct
_atom_sites_solution_secondary difmap
_audit_creation_method SHELXL-97
_cell_angle_alpha 90.00
_cell_angle_beta 90.00
_cell_angle_gamma 90.00
_cell_formula_units_Z 16
_cell_length_a 18.5329(13)
_cell_length_b 18.5329(13)
_cell_length_c 18.071(3)
_cell_measurement_reflns_used 1895
_cell_measurement_temperature 100(2)
_cell_measurement_theta_max 23.16
_cell_measurement_theta_min 2.70
_cell_volume 6206.8(12)
_computing_cell_refinement 'SAINT-Plus (Bruker, 1999)'
_computing_data_collection 'SMART (Bruker, 2001)'
_computing_data_reduction 'SAINT-Plus (Bruker, 1999)'
_computing_molecular_graphics 'PLATON (Spek, 2003)'
_computing_publication_material 'SHELXL97 (Sheldrick, 2008)'
_computing_structure_refinement 'SHELXL97 (Sheldrick, 2008)'
_computing_structure_solution 'SHELXS97 (Sheldrick, 2008)'
_diffrn_ambient_temperature 100(2)
_diffrn_measured_fraction_theta_full .985
_diffrn_measured_fraction_theta_max .985
_diffrn_measurement_device_type 'Bruker SMART APEX CCD'
_diffrn_measurement_method '\w scans'
_diffrn_radiation_monochromator graphite
_diffrn_radiation_source 'fine-focus sealed tube'
_diffrn_radiation_type MoK\a
_diffrn_radiation_wavelength 0.71073
_diffrn_reflns_av_R_equivalents 0.0671
_diffrn_reflns_av_sigmaI/netI 0.0874
_diffrn_reflns_limit_h_max 23
_diffrn_reflns_limit_h_min -22
_diffrn_reflns_limit_k_max 22
_diffrn_reflns_limit_k_min -22
_diffrn_reflns_limit_l_max 6
_diffrn_reflns_limit_l_min -23
_diffrn_reflns_number 13256
_diffrn_reflns_theta_full 27.11
_diffrn_reflns_theta_max 27.11
_diffrn_reflns_theta_min 2.20
_diffrn_standards_decay_% 'no decay'
_diffrn_standards_interval_count 0
_diffrn_standards_interval_time 0
_diffrn_standards_number 0
_exptl_absorpt_coefficient_mu 6.334
_exptl_absorpt_correction_T_max 0.4931
_exptl_absorpt_correction_T_min 0.2442
_exptl_absorpt_correction_type multi-scan
_exptl_absorpt_process_details '(SADABS; Bruker, 2004)'
_exptl_crystal_colour colorless
_exptl_crystal_density_diffrn 2.048
_exptl_crystal_density_method 'not measured'
_exptl_crystal_description block
_exptl_crystal_F_000 3680
_exptl_crystal_size_max 0.31
_exptl_crystal_size_mid 0.23
_exptl_crystal_size_min 0.13
_refine_diff_density_max .692
_refine_diff_density_min -.594
_refine_ls_extinction_method none
_refine_ls_goodness_of_fit_ref 0.996
_refine_ls_hydrogen_treatment constr
_refine_ls_matrix_type full
_refine_ls_number_parameters 172
_refine_ls_number_reflns 3374
_refine_ls_number_restraints 3
_refine_ls_restrained_S_all 0.998
_refine_ls_R_factor_all 0.0819
_refine_ls_R_factor_gt 0.0422
_refine_ls_shift/su_max 0.005
_refine_ls_shift/su_mean 0.000
_refine_ls_structure_factor_coef Fsqd
_refine_ls_weighting_details 'calc w=1/[\s^2^(Fo^2^)+(0.0200P)^2^+0.0000P] where P=(Fo^2^+2Fc^2^)/3'
_refine_ls_weighting_scheme calc
_refine_ls_wR_factor_gt 0.0717
_refine_ls_wR_factor_ref 0.0750
_reflns_number_gt 1916
_reflns_number_total 3374
_reflns_threshold_expression >2sigma(I)
_cod_data_source_file lg3003.cif
_cod_data_source_block III
_cod_depositor_comments
;
The following automatic conversions were performed:
'_symmetry_cell_setting' value 'Tetragonal' changed to 'tetragonal'
according to '/home/saulius/struct/CIF-dictionaries/cif_core.dic'
dictionary named 'cif_core.dic' version 2.4.1 from 2010-06-29.

Automatic conversion script
Id: cif_fix_enum 1527 2010-12-29 10:47:43Z saulius 

The following automatic conversions were performed:

'_symmetry_cell_setting' value 'Tetragonal' changed to 'tetragonal'
according to /home/saulius/struct/CIF-dictionaries/cif_core.dic
dictionary named 'cif_core.dic' version 2.4.1 from 2010-06-29.

Automatic conversion script
Id: cif_fix_values 1715 2011-07-08 13:25:40Z adriana 
;
_cod_original_sg_symbol_H-M I41/a
_cod_database_code 2016975
_cod_database_fobs_code 2016975

loop_
_symmetry_equiv_pos_as_xyz
'x, y, z'
'-y+3/4, x+1/4, z+1/4'
'-x+1/2, -y, z+1/2'
'y+3/4, -x+3/4, z+3/4'
'x+1/2, y+1/2, z+1/2'
'-y+5/4, x+3/4, z+3/4'
'-x+1, -y+1/2, z+1'
'y+5/4, -x+5/4, z+5/4'
'-x, -y, -z'
'y-3/4, -x-1/4, -z-1/4'
'x-1/2, y, -z-1/2'
'-y-3/4, x-3/4, -z-3/4'
'-x+1/2, -y+1/2, -z+1/2'
'y-1/4, -x+1/4, -z+1/4'
'x, y+1/2, -z'
'-y-1/4, x-1/4, -z-1/4'

loop_
_atom_site_type_symbol
_atom_site_label
_atom_site_fract_x
_atom_site_fract_y
_atom_site_fract_z
_atom_site_U_iso_or_equiv
_atom_site_adp_type
_atom_site_calc_flag
_atom_site_refinement_flags
_atom_site_occupancy
_atom_site_disorder_assembly
_atom_site_disorder_group
Pd Pd1 0.00428(2) 0.14605(2) 0.30708(2) 0.04295(15) Uani d . 1 B .
Br Br1 -0.09198(3) 0.13378(3) 0.20809(3) 0.05454(19) Uani d . 1 . .
Br Br2 0.13075(4) 0.19745(4) 0.59829(4) 0.0838(3) Uani d . 1 . .
N N1 -0.0643(2) 0.1079(2) 0.3863(2) 0.0417(11) Uani d . 1 . .
N N2 0.0816(2) 0.1808(2) 0.2347(2) 0.0500(13) Uani d D 1 . .
H H2A 0.0775 0.1546 0.1917 0.060 Uiso calc R 1 A 1
H H2B 0.0725 0.2284 0.2233 0.060 Uiso calc R 1 A 1
C C1 -0.1233(3) 0.1435(3) 0.4062(3) 0.0568(17) Uani d . 1 . .
H H1 -0.1336 0.1899 0.3825 0.074 Uiso calc R 1 . .
C C2 -0.1710(3) 0.1175(4) 0.4594(3) 0.0640(18) Uani d . 1 . .
H H2 -0.2137 0.1460 0.4724 0.083 Uiso calc R 1 . .
C C3 -0.1591(4) 0.0531(3) 0.4935(3) 0.0525(16) Uani d . 1 . .
C C4 -0.1013(3) 0.0172(3) 0.4704(3) 0.0567(17) Uani d . 1 . .
H H4 -0.0917 -0.0308 0.4908 0.074 Uiso calc R 1 . .
C C5 -0.0544(3) 0.0451(3) 0.4185(3) 0.0542(17) Uani d . 1 . .
H H5 -0.0117 0.0168 0.4051 0.070 Uiso calc R 1 . .
C C6 -0.2067(4) 0.0258(3) 0.5536(3) 0.091(2) Uani d . 1 . .
H H6A -0.2028 -0.0268 0.5565 0.136 Uiso calc R 1 . .
H H6B -0.2568 0.0392 0.5429 0.136 Uiso calc R 1 . .
H H6C -0.1920 0.0471 0.6008 0.136 Uiso calc R 1 . .
C C7 0.1586(4) 0.1748(5) 0.2625(4) 0.046(2) Uiso d PD 0.650(6) B 1
H H7 0.1896 0.2159 0.2459 0.055 Uiso calc PR 0.650(6) B 1
C C14 0.1877(5) 0.1034(4) 0.2395(5) 0.054(2) Uiso d PD 0.650(6) B 1
H H14A 0.1553 0.0651 0.2566 0.081 Uiso calc PR 0.650(6) B 1
H H14B 0.2356 0.0965 0.2612 0.081 Uiso calc PR 0.650(6) B 1
H H14C 0.1913 0.1017 0.1854 0.081 Uiso calc PR 0.650(6) B 1
C C7A 0.1486(7) 0.1422(9) 0.2624(7) 0.046(2) Uiso d PD 0.350(6) B 2
H H7A 0.1434 0.0886 0.2599 0.055 Uiso calc PR 0.350(6) B 2
C C14A 0.2097(8) 0.1680(9) 0.2175(8) 0.054(2) Uiso d PD 0.350(6) B 2
H H14D 0.2024 0.1541 0.1657 0.081 Uiso calc PR 0.350(6) B 2
H H14E 0.2546 0.1465 0.2359 0.081 Uiso calc PR 0.350(6) B 2
H H14F 0.2128 0.2207 0.2210 0.081 Uiso calc PR 0.350(6) B 2
C C8 0.1521(3) 0.1703(3) 0.3451(3) 0.0584(18) Uani d D 1 . .
C C9 0.0844(3) 0.1623(3) 0.3779(3) 0.0439(14) Uani d . 1 B .
C C10 0.0775(3) 0.1706(3) 0.4535(3) 0.0447(14) Uani d . 1 . .
H H10 0.0305 0.1657 0.4779 0.058 Uiso calc R 1 B .
C C11 0.1403(3) 0.1863(3) 0.4945(3) 0.0486(15) Uani d . 1 B .
C C12 0.2071(3) 0.1944(3) 0.4636(3) 0.0556(17) Uani d . 1 . .
H H12 0.2495 0.2056 0.4939 0.072 Uiso calc R 1 B .
C C13 0.2120(3) 0.1862(3) 0.3885(4) 0.0631(18) Uani d . 1 B .
H H13 0.2591 0.1917 0.3646 0.082 Uiso calc R 1 . .

loop_
_atom_site_aniso_label
_atom_site_aniso_U_11
_atom_site_aniso_U_22
_atom_site_aniso_U_33
_atom_site_aniso_U_12
_atom_site_aniso_U_13
_atom_site_aniso_U_23
Pd1 0.0381(3) 0.0485(3) 0.0422(2) 0.0083(2) -0.0001(2) -0.0008(2)
Br1 0.0499(4) 0.0663(5) 0.0475(4) -0.0003(3) -0.0063(3) 0.0004(3)
Br2 0.0723(5) 0.1181(7) 0.0608(5) -0.0186(5) -0.0091(4) -0.0258(4)
N1 0.036(3) 0.045(3) 0.044(3) 0.002(2) 0.000(2) -0.008(2)
N2 0.029(3) 0.075(3) 0.046(3) 0.016(2) -0.006(2) 0.005(2)
C1 0.060(4) 0.044(4) 0.066(4) 0.012(4) 0.008(4) 0.003(3)
C2 0.053(4) 0.065(5) 0.073(5) -0.003(4) 0.021(4) -0.014(4)
C3 0.060(5) 0.047(4) 0.050(4) -0.015(4) 0.009(3) -0.004(3)
C4 0.078(5) 0.039(4) 0.053(4) -0.007(4) 0.005(3) 0.008(3)
C5 0.070(5) 0.034(4) 0.059(4) 0.019(3) -0.006(3) 0.002(3)
C6 0.106(6) 0.074(5) 0.092(6) -0.023(5) 0.029(5) 0.009(4)
C8 0.039(4) 0.083(5) 0.053(4) 0.025(3) -0.004(3) 0.010(3)
C9 0.031(3) 0.048(4) 0.052(4) 0.008(3) -0.002(3) 0.007(3)
C10 0.042(4) 0.041(4) 0.051(4) -0.002(3) -0.005(3) 0.002(3)
C11 0.059(4) 0.039(4) 0.048(3) -0.001(3) -0.008(3) 0.004(3)
C12 0.028(4) 0.063(4) 0.075(5) 0.002(3) -0.008(3) 0.016(4)
C13 0.032(4) 0.093(5) 0.064(4) 0.015(4) -0.001(3) 0.021(4)

loop_
_atom_type_symbol
_atom_type_description
_atom_type_scat_dispersion_real
_atom_type_scat_dispersion_imag
_atom_type_scat_source
C C 0.0033 0.0016 'International Tables Vol C Tables 4.2.6.8 and 6.1.1.4'
H H 0.0000 0.0000 'International Tables Vol C Tables 4.2.6.8 and 6.1.1.4'
Br Br -0.2901 2.4595 'International Tables Vol C Tables 4.2.6.8 and 6.1.1.4'
N N 0.0061 0.0033 'International Tables Vol C Tables 4.2.6.8 and 6.1.1.4'
Pd Pd -0.9988 1.0072 'International Tables Vol C Tables 4.2.6.8 and 6.1.1.4'

loop_
_geom_angle_atom_site_label_1
_geom_angle_atom_site_label_2
_geom_angle_atom_site_label_3
_geom_angle_site_symmetry_1
_geom_angle_site_symmetry_3
_geom_angle
_geom_angle_publ_flag
C9 Pd1 N1 . . 93.80(19) ?
C9 Pd1 N2 . . 80.83(19) ?
N1 Pd1 N2 . . 174.04(16) ?
C9 Pd1 Br1 . . 174.41(16) ?
N1 Pd1 Br1 . . 91.46(12) ?
N2 Pd1 Br1 . . 94.01(11) ?
C5 N1 C1 . . 115.9(5) ?
C5 N1 Pd1 . . 122.0(4) ?
C1 N1 Pd1 . . 122.0(4) ?
C7 N2 C7A . . 24.0(7) ?
C7 N2 Pd1 . . 115.1(4) ?
C7A N2 Pd1 . . 102.4(6) ?
C7 N2 H2A . . 108.5 ?
C7A N2 H2A . . 95.5 ?
Pd1 N2 H2A . . 108.5 ?
C7 N2 H2B . . 108.5 ?
C7A N2 H2B . . 132.4 ?
Pd1 N2 H2B . . 108.5 ?
H2A N2 H2B . . 107.5 ?
N1 C1 C2 . . 122.6(6) ?
N1 C1 H1 . . 118.7 ?
C2 C1 H1 . . 118.7 ?
C3 C2 C1 . . 120.8(6) ?
C3 C2 H2 . . 119.6 ?
C1 C2 H2 . . 119.6 ?
C4 C3 C2 . . 115.3(6) ?
C4 C3 C6 . . 122.6(6) ?
C2 C3 C6 . . 122.1(6) ?
C3 C4 C5 . . 122.3(6) ?
C3 C4 H4 . . 118.8 ?
C5 C4 H4 . . 118.8 ?
N1 C5 C4 . . 123.0(6) ?
N1 C5 H5 . . 118.5 ?
C4 C5 H5 . . 118.5 ?
C3 C6 H6A . . 109.5 ?
C3 C6 H6B . . 109.5 ?
H6A C6 H6B . . 109.5 ?
C3 C6 H6C . . 109.5 ?
H6A C6 H6C . . 109.5 ?
H6B C6 H6C . . 109.5 ?
C14 C7 C8 . . 105.0(6) ?
C14 C7 N2 . . 108.3(6) ?
C8 C7 N2 . . 105.0(6) ?
C14 C7 H7 . . 112.7 ?
C8 C7 H7 . . 112.7 ?
N2 C7 H7 . . 112.7 ?
C14A C7A N2 . . 107.2(11) ?
C14A C7A C8 . . 112.4(11) ?
N2 C7A C8 . . 100.9(8) ?
C14A C7A H7A . . 111.9 ?
N2 C7A H7A . . 111.9 ?
C8 C7A H7A . . 111.9 ?
C7A C14A H14D . . 109.5 ?
C7A C14A H14E . . 109.5 ?
H14D C14A H14E . . 109.5 ?
C7A C14A H14F . . 109.5 ?
H14D C14A H14F . . 109.5 ?
H14E C14A H14F . . 109.5 ?
C13 C8 C9 . . 120.0(5) ?
C13 C8 C7 . . 119.1(6) ?
C9 C8 C7 . . 120.0(6) ?
C13 C8 C7A . . 129.4(7) ?
C9 C8 C7A . . 109.2(7) ?
C7 C8 C7A . . 23.4(7) ?
C10 C9 C8 . . 119.4(5) ?
C10 C9 Pd1 . . 125.9(4) ?
C8 C9 Pd1 . . 114.5(4) ?
C9 C10 C11 . . 117.8(5) ?
C9 C10 H10 . . 121.1 ?
C11 C10 H10 . . 121.1 ?
C12 C11 C10 . . 123.8(5) ?
C12 C11 Br2 . . 118.5(4) ?
C10 C11 Br2 . . 117.7(4) ?
C11 C12 C13 . . 117.0(5) ?
C11 C12 H12 . . 121.5 ?
C13 C12 H12 . . 121.5 ?
C12 C13 C8 . . 122.0(6) ?
C12 C13 H13 . . 119.0 ?
C8 C13 H13 . . 119.0 ?

loop_
_geom_bond_atom_site_label_1
_geom_bond_atom_site_label_2
_geom_bond_site_symmetry_2
_geom_bond_distance
_geom_bond_publ_flag
Pd1 C9 . 1.983(5) ?
Pd1 N1 . 2.042(4) ?
Pd1 N2 . 2.044(4) ?
Pd1 Br1 . 2.5365(7) ?
Br2 C11 . 1.895(5) ?
N1 C5 . 1.314(6) ?
N1 C1 . 1.326(6) ?
N2 C7 . 1.517(8) ?
N2 C7A . 1.519(12) ?
N2 H2A . 0.9200 ?
N2 H2B . 0.9200 ?
C1 C2 . 1.392(7) ?
C1 H1 . 0.9800 ?
C2 C3 . 1.363(8) ?
C2 H2 . 0.9800 ?
C3 C4 . 1.327(7) ?
C3 C6 . 1.487(7) ?
C4 C5 . 1.380(7) ?
C4 H4 . 0.9800 ?
C5 H5 . 0.9800 ?
C6 H6A . 0.9800 ?
C6 H6B . 0.9800 ?
C6 H6C . 0.9800 ?
C7 C14 . 1.488(10) ?
C7 C8 . 1.499(9) ?
C7 H7 . 1.0000 ?
C14 H14A . 0.9800 ?
C14 H14B . 0.9800 ?
C14 H14C . 0.9800 ?
C7A C14A . 1.472(14) ?
C7A C8 . 1.584(13) ?
C7A H7A . 1.0000 ?
C14A H14D . 0.9800 ?
C14A H14E . 0.9800 ?
C14A H14F . 0.9800 ?
C8 C13 . 1.391(7) ?
C8 C9 . 1.397(7) ?
C9 C10 . 1.381(7) ?
C10 C11 . 1.410(7) ?
C10 H10 . 0.9800 ?
C11 C12 . 1.366(7) ?
C12 C13 . 1.369(8) ?
C12 H12 . 0.9800 ?
C13 H13 . 0.9800 ?

loop_
_geom_torsion_atom_site_label_1
_geom_torsion_atom_site_label_2
_geom_torsion_atom_site_label_3
_geom_torsion_atom_site_label_4
_geom_torsion_site_symmetry_1
_geom_torsion_site_symmetry_2
_geom_torsion_site_symmetry_3
_geom_torsion_site_symmetry_4
_geom_torsion
_geom_torsion_publ_flag
C9 Pd1 N1 C5 . . . . -69.9(4) ?
N2 Pd1 N1 C5 . . . . -44.4(18) ?
Br1 Pd1 N1 C5 . . . . 112.1(4) ?
C9 Pd1 N1 C1 . . . . 113.0(4) ?
N2 Pd1 N1 C1 . . . . 138.4(16) ?
Br1 Pd1 N1 C1 . . . . -65.1(4) ?
C9 Pd1 N2 C7 . . . . 20.2(4) ?
N1 Pd1 N2 C7 . . . . -5.5(19) ?
Br1 Pd1 N2 C7 . . . . -161.9(4) ?
C9 Pd1 N2 C7A . . . . 41.8(6) ?
N1 Pd1 N2 C7A . . . . 16.1(19) ?
Br1 Pd1 N2 C7A . . . . -140.4(6) ?
C5 N1 C1 C2 . . . . 1.8(8) ?
Pd1 N1 C1 C2 . . . . 179.1(4) ?
N1 C1 C2 C3 . . . . -0.3(10) ?
C1 C2 C3 C4 . . . . -2.4(9) ?
C1 C2 C3 C6 . . . . 176.5(6) ?
C2 C3 C4 C5 . . . . 3.7(9) ?
C6 C3 C4 C5 . . . . -175.2(6) ?
C1 N1 C5 C4 . . . . -0.5(8) ?
Pd1 N1 C5 C4 . . . . -177.8(4) ?
C3 C4 C5 N1 . . . . -2.4(10) ?
C7A N2 C7 C14 . . . . 29.3(12) ?
Pd1 N2 C7 C14 . . . . 91.3(6) ?
C7A N2 C7 C8 . . . . -82.4(14) ?
Pd1 N2 C7 C8 . . . . -20.4(7) ?
C7 N2 C7A C14A . . . . -50.4(13) ?
Pd1 N2 C7A C14A . . . . -175.5(10) ?
C7 N2 C7A C8 . . . . 67.4(13) ?
Pd1 N2 C7A C8 . . . . -57.8(9) ?
C14 C7 C8 C13 . . . . 85.3(8) ?
N2 C7 C8 C13 . . . . -160.6(6) ?
C14 C7 C8 C9 . . . . -105.3(7) ?
N2 C7 C8 C9 . . . . 8.8(8) ?
C14 C7 C8 C7A . . . . -37.5(13) ?
N2 C7 C8 C7A . . . . 76.6(14) ?
C14A C7A C8 C13 . . . . -30.8(16) ?
N2 C7A C8 C13 . . . . -144.7(7) ?
C14A C7A C8 C9 . . . . 162.9(10) ?
N2 C7A C8 C9 . . . . 49.0(10) ?
C14A C7A C8 C7 . . . . 41.0(13) ?
N2 C7A C8 C7 . . . . -72.9(14) ?
C13 C8 C9 C10 . . . . 0.2(9) ?
C7 C8 C9 C10 . . . . -169.0(6) ?
C7A C8 C9 C10 . . . . 168.0(7) ?
C13 C8 C9 Pd1 . . . . 176.2(5) ?
C7 C8 C9 Pd1 . . . . 7.0(8) ?
C7A C8 C9 Pd1 . . . . -15.9(8) ?
N1 Pd1 C9 C10 . . . . -21.5(5) ?
N2 Pd1 C9 C10 . . . . 161.1(5) ?
Br1 Pd1 C9 C10 . . . . 138.4(14) ?
N1 Pd1 C9 C8 . . . . 162.8(4) ?
N2 Pd1 C9 C8 . . . . -14.6(4) ?
Br1 Pd1 C9 C8 . . . . -37.3(19) ?
C8 C9 C10 C11 . . . . -0.6(8) ?
Pd1 C9 C10 C11 . . . . -176.1(4) ?
C9 C10 C11 C12 . . . . 0.6(8) ?
C9 C10 C11 Br2 . . . . -179.9(4) ?
C10 C11 C12 C13 . . . . -0.3(9) ?
Br2 C11 C12 C13 . . . . -179.8(4) ?
C11 C12 C13 C8 . . . . 0.0(9) ?
C9 C8 C13 C12 . . . . 0.1(9) ?
C7 C8 C13 C12 . . . . 169.4(6) ?
C7A C8 C13 C12 . . . . -165.0(9) ?
